data_4114288
loop_
_publ_author_name
'Jian-Ping Lang'
'Qing-Feng Xu'
'Zhong-Ning Chen'
'Brendan F. Abrahams'

_publ_contact_author_email jplang@suda.edu.cn
_publ_contact_author_fax 86-512-65224783
_publ_contact_author_phone 86-512-65213506
_publ_section_title
;
 Assembly of a Supramolecular Cube, [(Cp*WS3Cu3)8Cl8(CN)12Li4] from a
 Preformed Incomplete Cubane-like Compound [PPh4][Cp*WS3(CuCN)3]
;
_journal_name_full 'Journal of the American Chemical Society'
_journal_page_first 12682
_journal_page_last 12683
_journal_paper_doi 10.1021/ja036995d
_journal_volume 125
_journal_year 2003
_chemical_formula_moiety 'C124 H193 Cl8 Cu24 Li6 N18 O8.50 S24 W8 '
_chemical_formula_sum 'C124 H193 Cl8 Cu24 Li6 N18 O8.5 S24 W8'
_chemical_formula_weight 6162.62
_space_group_IT_number 87
_symmetry_cell_setting tetragonal
_symmetry_Int_Tables_number 87
_symmetry_space_group_name_Hall '-I 4'
_symmetry_space_group_name_H-M 'I 4/m'
_audit_creation_date 2003-08-25
_audit_creation_method 'by CrystalStructure v3.16'
_cell_angle_alpha 90
_cell_angle_beta 90
_cell_angle_gamma 90
_cell_formula_units_Z 2
_cell_length_a 17.131(3)
_cell_length_b 17.131(3)
_cell_length_c 33.136(9)
_cell_measurement_reflns_used 4050
_cell_measurement_temperature 193.1
_cell_measurement_theta_max 22.5
_cell_measurement_theta_min 3.2
_cell_volume 9724(4)
_computing_cell_refinement CrystalClear
_computing_data_collection CrystalClear
_computing_data_reduction CrystalStructure
_computing_publication_material 'CrystalStructure Ver. 3.16'
_computing_structure_refinement CRYSTALS
_computing_structure_solution 'DIRDIF99 (PATTY)'
_diffrn_detector_area_resol_mean 14.63
_diffrn_measured_fraction_theta_full 0.9954
_diffrn_measured_fraction_theta_max 0.9954
_diffrn_measurement_device_type 'Rigaku Mercury'
_diffrn_measurement_method \w
_diffrn_radiation_type 'Mo K\a'
_diffrn_radiation_wavelength 0.7107
_diffrn_reflns_av_R_equivalents 0.138
_diffrn_reflns_limit_h_max 18
_diffrn_reflns_limit_h_min -15
_diffrn_reflns_limit_k_max 17
_diffrn_reflns_limit_k_min -18
_diffrn_reflns_limit_l_max 35
_diffrn_reflns_limit_l_min -23
_diffrn_reflns_number 21522
_diffrn_reflns_theta_full 22.46
_diffrn_reflns_theta_max 22.46
_exptl_absorpt_coefficient_mu 7.688
_exptl_absorpt_correction_T_max 0.464
_exptl_absorpt_correction_T_min 0.200
_exptl_absorpt_correction_type multi-scan
_exptl_absorpt_process_details 'Jacobson, R. (1998) Private communication'
_exptl_crystal_colour red
_exptl_crystal_density_diffrn 2.105
_exptl_crystal_description prism
_exptl_crystal_F_000 5914.00
_exptl_crystal_size_max 0.12
_exptl_crystal_size_mid 0.10
_exptl_crystal_size_min 0.10
_refine_diff_density_max 1.47
_refine_diff_density_min -1.25
_refine_ls_extinction_method none
_refine_ls_goodness_of_fit_ref 1.197
_refine_ls_hydrogen_treatment refall
_refine_ls_number_parameters 146
_refine_ls_number_reflns 1316
_refine_ls_R_factor_gt 0.0630
_refine_ls_shift/su_max 0.0000
_refine_ls_structure_factor_coef F
_refine_ls_weighting_details 'w = 1/[0.0001Fo^2^ + 1.0000\s^2^(Fo) + 0.5000]'
_refine_ls_weighting_scheme calc
_refine_ls_wR_factor_ref 0.0720
_reflns_number_gt 1316
_reflns_number_total 3222
_reflns_threshold_expression F^2^>2.0\s(F^2^)
_cod_data_source_file ja036995dsi20030901_092445.cif
_cod_data_source_block '__L021112a'
_cod_original_cell_volume 9723.8(36)
_cod_original_sg_symbol_H-M 'I 4/m '
_cod_original_formula_sum 'C124 H193 Cl8 Cu24 Li6 N18 O8.50 S24 W8 '
_cod_database_code 4114288

loop_
_symmetry_equiv_pos_as_xyz
x,y,z
-x,-y,-z
x+1/2,y+1/2,z+1/2
-x+1/2,-y+1/2,-z+1/2
-y,x,z
y,-x,-z
-y+1/2,x+1/2,z+1/2
y+1/2,-x+1/2,-z+1/2
-x,-y,z
x,y,-z
-x+1/2,-y+1/2,z+1/2
x+1/2,y+1/2,-z+1/2
y,-x,z
-y,x,-z
y+1/2,-x+1/2,z+1/2
-y+1/2,x+1/2,-z+1/2

loop_
_atom_site_label
_atom_site_type_symbol
_atom_site_fract_x
_atom_site_fract_y
_atom_site_fract_z
_atom_site_U_iso_or_equiv
_atom_site_adp_type
_atom_site_occupancy
_atom_site_symmetry_multiplicity
_atom_site_calc_flag
_atom_site_refinement_flags
W(1) W 0.31550(8) 0.12617(8) 0.14542(4) 0.0407(5) Uani 1.00 1 d .
Cu(1) Cu 0.4526(3) 0.1965(3) 0.1521(2) 0.057(2) Uani 1.00 1 d .
Cu(2) Cu 0.2927(3) 0.2792(3) 0.1515(2) 0.060(2) Uani 1.00 1 d .
Cu(3) Cu 0.3532(3) 0.1883(3) 0.0740(1) 0.067(2) Uani 1.00 1 d .
Cl(1) Cl 0.4196(11) 0.3370(10) 0.0962(5) 0.031(5) Uiso 0.60 1 d P
Cl(2) Cl 0.466(3) 0.339(3) 0.093(1) 0.036(12) Uiso 0.20 1 d P
Cl(3) Cl 0.414(2) 0.306(2) 0.1028(12) 0.016(12) Uiso 0.20 1 d P
S(1) S 0.4236(6) 0.1005(6) 0.1091(3) 0.053(3) Uani 1.00 1 d .
S(2) S 0.2390(6) 0.2008(6) 0.1054(3) 0.054(3) Uani 1.00 1 d .
S(3) S 0.3551(6) 0.2066(7) 0.1971(3) 0.053(3) Uani 1.00 1 d .
N(1) N 0.5586(8) 0.2298(8) 0.1589(8) 0.048(10) Uiso 0.50 1 d P
N(2) N 0.2547(8) 0.3801(8) 0.1596(8) 0.054(10) Uiso 0.50 1 d P
N(3) N 0.3603(8) 0.1989(8) 0.0165(8) 0.073(12) Uiso 0.50 1 d P
N(4) N 0.0000 0.0000 0.2792 0.08(3) Uiso 0.50 1 d P
N(4') N 0.0000 0.0000 0.2435 0.09(3) Uiso 0.50 1 d P
C(1) C 0.5585(8) 0.2298(8) 0.1589(8) 0.048(10) Uiso 0.50 1 d P
C(2) C 0.2548(8) 0.3802(8) 0.1596(8) 0.054(10) Uiso 0.50 1 d P
C(3) C 0.3603(8) 0.1988(8) 0.0164(8) 0.073(12) Uiso 0.50 1 d P
C(4) C 0.295(2) -0.011(2) 0.1377(12) 0.052(11) Uiso 1.00 1 d .
C(5) C 0.320(2) 0.006(2) 0.1785(13) 0.061(12) Uiso 1.00 1 d .
C(6) C 0.260(2) 0.048(2) 0.1983(12) 0.049(11) Uiso 1.00 1 d .
C(7) C 0.200(2) 0.063(2) 0.1691(13) 0.061(12) Uiso 1.00 1 d .
C(8) C 0.222(2) 0.023(2) 0.1333(12) 0.046(10) Uiso 1.00 1 d .
C(9) C 0.336(3) -0.066(3) 0.115(2) 0.09(2) Uiso 1.00 1 d .
C(10) C 0.388(3) -0.025(3) 0.2026(13) 0.09(2) Uiso 1.00 1 d .
C(11) C 0.255(3) 0.067(3) 0.240(1) 0.09(2) Uiso 1.00 1 d .
C(12) C 0.124(3) 0.103(3) 0.176(2) 0.11(2) Uiso 1.00 1 d .
C(13) C 0.177(3) 0.018(3) 0.096(2) 0.12(2) Uiso 1.00 1 d .
C(14) C 0.0000 0.0000 0.2435 0.09(3) Uiso 0.50 1 d P
C(14') C 0.0000 0.0000 0.2792 0.08(3) Uiso 0.50 1 d P
Li(1) Li 0.0000 0.0000 0.053(5) 0.07(4) Uiso 1.00 1 d .
Li(2) Li 0.447(5) 0.387(5) 0.0000 0.05(3) Uiso 1.00 1 d .
H(1) H 0.337(3) -0.117(3) 0.126(2) 0.11(2) Uiso 1.00 1 c .
H(2) H 0.307(3) -0.068(3) 0.090(2) 0.11(2) Uiso 1.00 1 c .
H(3) H 0.387(3) -0.048(3) 0.110(2) 0.11(2) Uiso 1.00 1 c .
H(4) H 0.371(3) -0.061(3) 0.2228(13) 0.10(2) Uiso 1.00 1 c .
H(5) H 0.421(3) -0.051(3) 0.1840(13) 0.10(2) Uiso 1.00 1 c .
H(6) H 0.416(3) 0.017(3) 0.2150(13) 0.10(2) Uiso 1.00 1 c .
H(7) H 0.302(3) 0.051(3) 0.253(1) 0.11(2) Uiso 1.00 1 c .
H(8) H 0.248(3) 0.121(3) 0.243(1) 0.11(2) Uiso 1.00 1 c .
H(9) H 0.213(3) 0.040(3) 0.252(1) 0.11(2) Uiso 1.00 1 c .
H(10) H 0.136(3) 0.155(3) 0.183(2) 0.13(2) Uiso 1.00 1 c .
H(11) H 0.095(3) 0.104(3) 0.151(2) 0.13(2) Uiso 1.00 1 c .
H(12) H 0.095(3) 0.078(3) 0.196(2) 0.13(2) Uiso 1.00 1 c .
H(13) H 0.130(3) 0.046(3) 0.099(2) 0.14(2) Uiso 1.00 1 c .
H(14) H 0.205(3) 0.039(3) 0.074(2) 0.14(2) Uiso 1.00 1 c .
H(15) H 0.165(3) -0.035(3) 0.090(2) 0.14(2) Uiso 1.00 1 c .

loop_
_atom_site_aniso_label
_atom_site_aniso_U_11
_atom_site_aniso_U_22
_atom_site_aniso_U_33
_atom_site_aniso_U_12
_atom_site_aniso_U_13
_atom_site_aniso_U_23
W(1) 0.0430(11) 0.0478(11) 0.0312(7) 0.0053(9) -0.0026(10) 0.0028(10)
Cu(1) 0.049(3) 0.079(4) 0.042(3) 0.003(3) 0.001(3) -0.009(3)
Cu(2) 0.068(3) 0.063(3) 0.049(3) 0.019(3) -0.009(3) -0.008(3)
Cu(3) 0.077(4) 0.090(4) 0.034(3) 0.013(3) 0.000(3) 0.006(3)
S(1) 0.045(7) 0.065(8) 0.049(6) 0.007(6) 0.001(6) 0.000(6)
S(2) 0.065(7) 0.060(7) 0.039(6) 0.008(6) -0.008(6) 0.011(6)
S(3) 0.056(7) 0.069(8) 0.036(6) 0.008(6) 0.002(6) -0.009(6)

loop_
_atom_type_symbol
_atom_type_description
_atom_type_scat_dispersion_real
_atom_type_scat_dispersion_imag
_atom_type_scat_source
C C 0.003 0.002
;
International Tables for Crystallography
(1992, Vol. C, Tables 4.2.6.8 and 6.1.1.4)
;
H H 0.000 0.000
;
International Tables for Crystallography
(1992, Vol. C, Table 6.1.1.4)
;
Cl Cl 0.148 0.159
;
International Tables for Crystallography
(1992, Vol. C, Tables 4.2.6.8 and 6.1.1.4)
;
Cu Cu 0.320 1.265
;
International Tables for Crystallography
(1992, Vol. C, Tables 4.2.6.8 and 6.1.1.4)
;
Li Li 0.000 0.000
;
International Tables for Crystallography
(1992, Vol. C, Tables 4.2.6.8 and 6.1.1.4)
;
N N 0.006 0.003
;
International Tables for Crystallography
(1992, Vol. C, Tables 4.2.6.8 and 6.1.1.4)
;
O O 0.011 0.006
;
International Tables for Crystallography
(1992, Vol. C, Tables 4.2.6.8 and 6.1.1.4)
;
S S 0.125 0.123
;
International Tables for Crystallography
(1992, Vol. C, Tables 4.2.6.8 and 6.1.1.4)
;
W W -0.849 6.872
;
International Tables for Crystallography
(1992, Vol. C, Tables 4.2.6.8 and 6.1.1.4)
;

loop_
_geom_angle_atom_site_label_1
_geom_angle_atom_site_label_2
_geom_angle_atom_site_label_3
_geom_angle
_geom_angle_publ_flag
Cu(1) W(1) Cu(2) 71.1(2) yes
Cu(1) W(1) Cu(3) 71.3(2) yes
Cu(1) W(1) S(1) 53.4(3) yes
Cu(1) W(1) S(2) 107.8(3) yes
Cu(1) W(1) S(3) 53.4(3) yes
Cu(1) W(1) C(4) 125.7(9) yes
Cu(1) W(1) C(5) 109.6(10) yes
Cu(1) W(1) C(6) 122.9(10) yes
Cu(1) W(1) C(7) 156.0(10) yes
Cu(1) W(1) C(8) 159.2(9) yes
Cu(2) W(1) Cu(3) 73.1(2) yes
Cu(2) W(1) S(1) 110.7(3) yes
Cu(2) W(1) S(2) 53.2(3) yes
Cu(2) W(1) S(3) 52.9(3) yes
Cu(2) W(1) C(4) 163.2(9) yes
Cu(2) W(1) C(5) 147.0(10) yes
Cu(2) W(1) C(6) 115.7(9) yes
Cu(2) W(1) C(7) 107.4(10) yes
Cu(2) W(1) C(8) 129.3(9) yes
Cu(3) W(1) S(1) 53.6(3) yes
Cu(3) W(1) S(2) 52.8(3) yes
Cu(3) W(1) S(3) 110.5(3) yes
Cu(3) W(1) C(4) 109.3(10) yes
Cu(3) W(1) C(5) 139.5(10) yes
Cu(3) W(1) C(6) 164.5(9) yes
Cu(3) W(1) C(7) 132.1(10) yes
Cu(3) W(1) C(8) 107.7(9) yes
S(1) W(1) S(2) 105.9(4) yes
S(1) W(1) S(3) 105.8(4) yes
S(1) W(1) C(4) 82.5(9) yes
S(1) W(1) C(5) 93.1(10) yes
S(1) W(1) C(6) 127.5(10) yes
S(1) W(1) C(7) 140.3(10) yes
S(1) W(1) C(8) 108.5(9) yes
S(2) W(1) S(3) 105.6(4) yes
S(2) W(1) C(4) 114.2(10) yes
S(2) W(1) C(5) 142.4(10) yes
S(2) W(1) C(6) 120.8(10) yes
S(2) W(1) C(7) 88.1(10) yes
S(2) W(1) C(8) 85.9(9) yes
S(3) W(1) C(4) 135.4(10) yes
S(3) W(1) C(5) 99.8(11) yes
S(3) W(1) C(6) 84.6(10) yes
S(3) W(1) C(7) 105.7(10) yes
S(3) W(1) C(8) 139.1(9) yes
C(4) W(1) C(5) 35.6(14) yes
C(4) W(1) C(6) 58.4(13) yes
C(4) W(1) C(7) 58.1(13) yes
C(4) W(1) C(8) 33.9(12) yes
C(5) W(1) C(6) 34.7(14) yes
C(5) W(1) C(7) 58.1(14) yes
C(5) W(1) C(8) 57.0(13) yes
C(6) W(1) C(7) 34.9(14) yes
C(6) W(1) C(8) 56.8(13) yes
C(7) W(1) C(8) 34.3(13) yes
Cl(3) Cu(1) S(1) 94.2(10) yes
Cl(3) Cu(1) S(3) 100.1(10) yes
Cl(3) Cu(1) N(1) 95.7(11) yes
Cl(3) Cu(1) C(1) 95.7(11) yes
Cl(3) Cu(1) W(1) 92.9(9) yes
S(1) Cu(1) S(3) 108.4(4) yes
S(1) Cu(1) N(1) 120.3(7) yes
S(1) Cu(1) C(1) 120.3(7) yes
S(1) Cu(1) W(1) 54.2(3) yes
S(3) Cu(1) N(1) 127.1(8) yes
S(3) Cu(1) C(1) 127.1(8) yes
S(3) Cu(1) W(1) 55.3(3) yes
N(1) Cu(1) C(1) 0.0(12) yes
N(1) Cu(1) W(1) 170.2(5) yes
C(1) Cu(1) W(1) 170.2(5) yes
S(2) Cu(2) S(3) 109.0(4) yes
S(2) Cu(2) N(2) 120.8(8) yes
S(2) Cu(2) C(2) 120.8(8) yes
S(2) Cu(2) W(1) 54.2(3) yes
S(3) Cu(2) N(2) 125.9(9) yes
S(3) Cu(2) C(2) 125.9(9) yes
S(3) Cu(2) W(1) 55.3(3) yes
N(2) Cu(2) C(2) 0.0(12) yes
N(2) Cu(2) W(1) 167.3(6) yes
C(2) Cu(2) W(1) 167.4(6) yes
Cl(3) Cu(3) S(1) 96.7(10) yes
Cl(3) Cu(3) S(2) 96.5(10) yes
Cl(3) Cu(3) N(3) 106.4(11) yes
Cl(3) Cu(3) C(3) 106.4(11) yes
Cl(3) Cu(3) W(1) 94.8(10) yes
S(1) Cu(3) S(2) 107.1(4) yes
S(1) Cu(3) N(3) 122.9(6) yes
S(1) Cu(3) C(3) 122.8(6) yes
S(1) Cu(3) W(1) 53.6(3) yes
S(2) Cu(3) N(3) 120.8(6) yes
S(2) Cu(3) C(3) 120.8(6) yes
S(2) Cu(3) W(1) 54.0(3) yes
N(3) Cu(3) C(3) 0.0(8) yes
N(3) Cu(3) W(1) 158.8(5) yes
C(3) Cu(3) W(1) 158.8(5) yes
Cl(2) Cl(1) Cl(3) 103.7(56) yes
Cl(3) Cl(2) Cl(1) 31.1(31) yes
Cu(1) Cl(3) Cu(3) 76.2(12) yes
Cu(1) Cl(3) Cl(1) 149.6(48) yes
Cu(1) Cl(3) Cl(2) 110.7(36) yes
Cu(3) Cl(3) Cl(1) 132.0(49) yes
Cu(3) Cl(3) Cl(2) 130.4(37) yes
Cl(2) Cl(3) Cl(1) 45.1(41) yes
Cu(1) S(1) W(1) 72.4(3) yes
Cu(1) S(1) Cu(3) 87.6(4) yes
Cu(3) S(1) W(1) 72.8(3) yes
Cu(2) S(2) W(1) 72.5(3) yes
Cu(2) S(2) Cu(3) 90.9(4) yes
Cu(3) S(2) W(1) 73.2(3) yes
Cu(1) S(3) W(1) 71.3(3) yes
Cu(1) S(3) Cu(2) 87.1(4) yes
Cu(2) S(3) W(1) 71.8(3) yes
Cu(1) N(1) C(1) 29.5(18) yes
Cu(2) N(2) C(2) 110.5(11) yes
Cu(3) N(3) C(3) 138.8(16) yes
Cu(1) C(1) N(1) 150.5(18) yes
Cu(2) C(2) N(2) 69.4(11) yes
Cu(3) C(3) N(3) 41.1(16) yes
C(5) C(4) C(8) 105.7(33) yes
C(5) C(4) C(9) 120.3(36) yes
C(5) C(4) W(1) 70.3(21) yes
C(8) C(4) C(9) 132.2(38) yes
C(8) C(4) W(1) 74.4(21) yes
C(9) C(4) W(1) 130.9(29) yes
C(6) C(5) C(10) 119.7(38) yes
C(6) C(5) W(1) 75.1(23) yes
C(10) C(5) W(1) 125.4(28) yes
C(10) C(5) C(4) 130.2(36) yes
C(4) C(5) C(6) 109.3(34) yes
C(4) C(5) W(1) 74.1(22) yes
C(7) C(6) C(11) 125.4(36) yes
C(7) C(6) W(1) 72.3(23) yes
C(11) C(6) W(1) 127.8(28) yes
C(11) C(6) C(5) 127.0(38) yes
C(5) C(6) C(7) 107.2(35) yes
C(5) C(6) W(1) 70.1(23) yes
C(8) C(7) C(12) 125.1(39) yes
C(8) C(7) W(1) 73.9(22) yes
C(12) C(7) W(1) 124.3(29) yes
C(12) C(7) C(6) 127.7(40) yes
C(6) C(7) C(8) 106.9(34) yes
C(6) C(7) W(1) 72.8(23) yes
C(13) C(8) W(1) 122.4(29) yes
C(13) C(8) C(4) 122.3(37) yes
C(13) C(8) C(7) 127.0(36) yes
C(4) C(8) W(1) 71.7(21) yes
C(4) C(8) C(7) 110.7(34) yes
C(7) C(8) W(1) 71.8(22) yes
H(1) C(9) H(2) 109.5(61) no
H(1) C(9) H(3) 109.5(59) no
H(1) C(9) C(4) 114.9(53) no
H(2) C(9) H(3) 109.5(61) no
H(2) C(9) C(4) 103.6(48) no
H(3) C(9) C(4) 109.8(50) no
H(4) C(10) H(5) 109.5(56) no
H(4) C(10) H(6) 109.5(58) no
H(4) C(10) C(5) 111.3(47) no
H(5) C(10) H(6) 109.5(57) no
H(5) C(10) C(5) 106.4(47) no
H(6) C(10) C(5) 110.7(47) no
H(7) C(11) H(8) 109.5(57) no
H(7) C(11) H(9) 109.5(58) no
H(7) C(11) C(6) 109.6(48) no
H(8) C(11) H(9) 109.5(57) no
H(8) C(11) C(6) 109.1(48) no
H(9) C(11) C(6) 109.8(49) no
H(10) C(12) H(11) 109.5(66) no
H(10) C(12) H(12) 109.5(70) no
H(10) C(12) C(7) 106.5(49) no
H(11) C(12) H(12) 109.5(63) no
H(11) C(12) C(7) 110.1(55) no
H(12) C(12) C(7) 111.7(52) no
H(13) C(13) H(14) 109.5(69) no
H(13) C(13) H(15) 109.5(66) no
H(13) C(13) C(8) 107.8(56) no
H(14) C(13) H(15) 109.5(70) no
H(14) C(13) C(8) 111.4(54) no
H(15) C(13) C(8) 109.3(55) no

loop_
_geom_bond_atom_site_label_1
_geom_bond_atom_site_label_2
_geom_bond_distance
_geom_bond_publ_flag
W(1) Cu(1) 2.648(5) yes
W(1) Cu(2) 2.658(5) yes
W(1) Cu(3) 2.675(5) yes
W(1) S(1) 2.252(10) yes
W(1) S(2) 2.261(10) yes
W(1) S(3) 2.301(10) yes
W(1) C(4) 2.38(4) yes
W(1) C(5) 2.33(4) yes
W(1) C(6) 2.40(4) yes
W(1) C(7) 2.39(4) yes
W(1) C(8) 2.42(4) yes
Cu(1) Cl(3) 2.57(4) yes
Cu(1) S(1) 2.231(11) yes
Cu(1) S(3) 2.245(11) yes
Cu(1) N(1) 1.92(2) yes
Cu(1) C(1) 1.92(2) yes
Cu(2) S(2) 2.232(11) yes
Cu(2) S(3) 2.231(11) yes
Cu(2) N(2) 1.87(2) yes
Cu(2) C(2) 1.87(2) yes
Cu(3) Cl(3) 2.46(4) yes
Cu(3) S(1) 2.253(11) yes
Cu(3) S(2) 2.226(12) yes
Cu(3) N(3) 1.92(3) yes
Cu(3) C(3) 1.92(3) yes
Cl(1) Cl(2) 0.80(5) yes
Cl(1) Cl(3) 0.59(5) yes
Cl(2) Cl(3) 1.10(6) yes
N(1) C(1) 0.00(4) yes
N(2) C(2) 0.00(5) yes
N(3) C(3) 0.00(4) yes
N(4) N(4') 1.2(4) yes
N(4) C(14) 1.2(4) yes
N(4') C(14') 1.2(4) yes
C(4) C(5) 1.44(6) yes
C(4) C(8) 1.40(5) yes
C(4) C(9) 1.40(6) yes
C(5) C(6) 1.41(6) yes
C(5) C(10) 1.52(6) yes
C(6) C(7) 1.44(6) yes
C(6) C(11) 1.43(6) yes
C(7) C(8) 1.42(6) yes
C(7) C(12) 1.48(6) yes
C(8) C(13) 1.47(7) yes
C(9) H(1) 0.95(7) no
C(9) H(2) 0.95(7) no
C(9) H(3) 0.95(6) no
C(10) H(4) 0.95(6) no
C(10) H(5) 0.95(6) no
C(10) H(6) 0.95(6) no
C(11) H(7) 0.95(6) no
C(11) H(8) 0.95(6) no
C(11) H(9) 0.95(6) no
C(12) H(10) 0.95(7) no
C(12) H(11) 0.95(8) no
C(12) H(12) 0.95(7) no
C(13) H(13) 0.95(7) no
C(13) H(14) 0.95(8) no
C(13) H(15) 0.95(7) no
C(14) C(14') 1.2(4) yes
